data_1518682
loop_
_publ_author_name
'Breternitz, Joachim'
'Farrugia, Louis J.'
'Godula-Jopek, Agata'
'Saremi-Yarahmadi, Sina'
'Malka, Iwona E.'
'Hoang, Tuan K.A.'
'Gregory, Duncan H.'

_publ_section_title
;
 Reaction of [Ni(H2O)6](NO3)2 with gaseous NH3; crystal growth via in-situ
 solvation
;
_journal_name_full 'Journal of Crystal Growth'
_journal_page_first 1
_journal_paper_doi 10.1016/j.jcrysgro.2014.11.021
_journal_volume 412
_journal_year 2015
_chemical_compound_source synthesised
_chemical_formula_sum 'H18 N8 Ni O6'
_chemical_formula_weight 284.9
_chemical_name_common 'Hexammine nickel nitrate'
_chemical_name_systematic ' Hexa-ammine nickel nitrate'
_space_group_IT_number 225
_symmetry_cell_setting cubic
_symmetry_Int_Tables_number 225
_symmetry_space_group_name_Hall '-F 4 2 3'
_symmetry_space_group_name_H-M 'F m -3 m'
_cell_angle_alpha 90
_cell_angle_beta 90
_cell_angle_gamma 90
_cell_formula_units_Z 4
_cell_length_a 10.8738(6)
_cell_length_b 10.8738(6)
_cell_length_c 10.8738(6)
_cell_measurement_temperature 293
_cell_volume 1285.71(12)
_computing_cell_refinement 'Jana2006 (Petricek et al., 2006)'
_computing_data_reduction 'Jana2006 (Petricek et al., 2006)'
_computing_molecular_graphics 'Diamond 3.1 (Brandenburg, 2005)'
_computing_structure_refinement 'Jana2006 (Petricek et al., 2006)'
_diffrn_ambient_temperature 293
_diffrn_detector 'sealed Xe-CO2 gas detector'
_diffrn_detector_type 'VANTEC-1 PSD'
_diffrn_measurement_device_type 'Bruker d8'
_diffrn_radiation_monochromator 'Ge 111'
_diffrn_radiation_probe x-ray
_diffrn_radiation_type 'Cu K\a~1~'
_diffrn_radiation_wavelength 1.54056
_diffrn_source 'sealed X-ray tube'
_diffrn_source_target Cu
_diffrn_source_type 'Bruker d8'
_exptl_absorpt_coefficient_mu 2.44
_exptl_absorpt_correction_type none
_exptl_crystal_density_diffrn 1.4713
_exptl_crystal_F_000 600
_pd_char_colour blue
_pd_char_particle_morphology 'irregular powder, visual examination'
_pd_instr_location ' University of Glasgow'
_pd_meas_2theta_range_inc 0.025
_pd_meas_2theta_range_max 84.975
_pd_meas_2theta_range_min 5.000
_pd_meas_number_of_points 3200
_pd_meas_scan_method cont
_pd_proc_2theta_range_inc 0.025
_pd_proc_2theta_range_max 84.975
_pd_proc_2theta_range_min 5
_pd_proc_ls_background_function '15 Legendre polynoms'
_pd_proc_ls_pref_orient_corr none
_pd_proc_ls_profile_function Pseudo-Voigt
_pd_proc_ls_prof_R_factor 0.0253
_pd_proc_ls_prof_wR_expected 0.0321
_pd_proc_ls_prof_wR_factor 0.0331
_pd_proc_wavelength 1.54056
_pd_spec_shape cylinder
_pd_spec_size_axial 0.7
_pd_spec_size_equat 5
_pd_spec_size_thick 'special glass capillary'
_refine_diff_density_max 0.16
_refine_diff_density_min -0.68
_refine_ls_goodness_of_fit_all 1.03
_refine_ls_hydrogen_treatment constr
_refine_ls_number_constraints 0
_refine_ls_number_parameters 37
_refine_ls_number_restraints 0
_refine_ls_restrained_S_all 1.06
_refine_ls_R_factor_all 0.0464
_refine_ls_R_factor_gt 0.0181
_refine_ls_shift/su_max 0.0062
_refine_ls_shift/su_mean 0.0015
_refine_ls_weighting_scheme sigma
_refine_ls_wR_factor_all 0.0197
_refine_ls_wR_factor_gt 0.0150
_cod_data_source_file ammine.cif
_cod_data_source_block I
_cod_depositor_comments
;
The following automatic conversions were performed:

'_diffrn_radiation_probe' value 'X-ray' changed to 'x-ray' according
to the built-in table from CIF Core dictionary named 'cif_core.dic'
version 2.4.1 from 2010-06-29.

Automatic conversion script
Id: cif_fix_values 2827 2014-09-09 07:05:25Z andrius 
;
_cod_original_cell_volume 1285.72(11)
_cod_original_formula_sum 'H18 N8 Ni1 O6'
_cod_database_code 1518682

loop_
_symmetry_equiv_pos_site_id
_symmetry_equiv_pos_as_xyz
1 x,y,z
2 -x,-y,z
3 -x,y,-z
4 x,-y,-z
5 z,x,y
6 z,-x,-y
7 -z,-x,y
8 -z,x,-y
9 y,z,x
10 -y,z,-x
11 y,-z,-x
12 -y,-z,x
13 y,x,-z
14 -y,-x,-z
15 y,-x,z
16 -y,x,z
17 x,z,-y
18 -x,z,y
19 -x,-z,-y
20 x,-z,y
21 z,y,-x
22 z,-y,x
23 -z,y,x
24 -z,-y,-x
25 -x,-y,-z
26 x,y,-z
27 x,-y,z
28 -x,y,z
29 -z,-x,-y
30 -z,x,y
31 z,x,-y
32 z,-x,y
33 -y,-z,-x
34 y,-z,x
35 -y,z,x
36 y,z,-x
37 -y,-x,z
38 y,x,z
39 -y,x,-z
40 y,-x,-z
41 -x,-z,y
42 x,-z,-y
43 x,z,y
44 -x,z,-y
45 -z,-y,x
46 -z,y,-x
47 z,-y,-x
48 z,y,x
49 x,y+1/2,z+1/2
50 -x,-y+1/2,z+1/2
51 -x,y+1/2,-z+1/2
52 x,-y+1/2,-z+1/2
53 z,x+1/2,y+1/2
54 z,-x+1/2,-y+1/2
55 -z,-x+1/2,y+1/2
56 -z,x+1/2,-y+1/2
57 y,z+1/2,x+1/2
58 -y,z+1/2,-x+1/2
59 y,-z+1/2,-x+1/2
60 -y,-z+1/2,x+1/2
61 y,x+1/2,-z+1/2
62 -y,-x+1/2,-z+1/2
63 y,-x+1/2,z+1/2
64 -y,x+1/2,z+1/2
65 x,z+1/2,-y+1/2
66 -x,z+1/2,y+1/2
67 -x,-z+1/2,-y+1/2
68 x,-z+1/2,y+1/2
69 z,y+1/2,-x+1/2
70 z,-y+1/2,x+1/2
71 -z,y+1/2,x+1/2
72 -z,-y+1/2,-x+1/2
73 -x,-y+1/2,-z+1/2
74 x,y+1/2,-z+1/2
75 x,-y+1/2,z+1/2
76 -x,y+1/2,z+1/2
77 -z,-x+1/2,-y+1/2
78 -z,x+1/2,y+1/2
79 z,x+1/2,-y+1/2
80 z,-x+1/2,y+1/2
81 -y,-z+1/2,-x+1/2
82 y,-z+1/2,x+1/2
83 -y,z+1/2,x+1/2
84 y,z+1/2,-x+1/2
85 -y,-x+1/2,z+1/2
86 y,x+1/2,z+1/2
87 -y,x+1/2,-z+1/2
88 y,-x+1/2,-z+1/2
89 -x,-z+1/2,y+1/2
90 x,-z+1/2,-y+1/2
91 x,z+1/2,y+1/2
92 -x,z+1/2,-y+1/2
93 -z,-y+1/2,x+1/2
94 -z,y+1/2,-x+1/2
95 z,-y+1/2,-x+1/2
96 z,y+1/2,x+1/2
97 x+1/2,y,z+1/2
98 -x+1/2,-y,z+1/2
99 -x+1/2,y,-z+1/2
100 x+1/2,-y,-z+1/2
101 z+1/2,x,y+1/2
102 z+1/2,-x,-y+1/2
103 -z+1/2,-x,y+1/2
104 -z+1/2,x,-y+1/2
105 y+1/2,z,x+1/2
106 -y+1/2,z,-x+1/2
107 y+1/2,-z,-x+1/2
108 -y+1/2,-z,x+1/2
109 y+1/2,x,-z+1/2
110 -y+1/2,-x,-z+1/2
111 y+1/2,-x,z+1/2
112 -y+1/2,x,z+1/2
113 x+1/2,z,-y+1/2
114 -x+1/2,z,y+1/2
115 -x+1/2,-z,-y+1/2
116 x+1/2,-z,y+1/2
117 z+1/2,y,-x+1/2
118 z+1/2,-y,x+1/2
119 -z+1/2,y,x+1/2
120 -z+1/2,-y,-x+1/2
121 -x+1/2,-y,-z+1/2
122 x+1/2,y,-z+1/2
123 x+1/2,-y,z+1/2
124 -x+1/2,y,z+1/2
125 -z+1/2,-x,-y+1/2
126 -z+1/2,x,y+1/2
127 z+1/2,x,-y+1/2
128 z+1/2,-x,y+1/2
129 -y+1/2,-z,-x+1/2
130 y+1/2,-z,x+1/2
131 -y+1/2,z,x+1/2
132 y+1/2,z,-x+1/2
133 -y+1/2,-x,z+1/2
134 y+1/2,x,z+1/2
135 -y+1/2,x,-z+1/2
136 y+1/2,-x,-z+1/2
137 -x+1/2,-z,y+1/2
138 x+1/2,-z,-y+1/2
139 x+1/2,z,y+1/2
140 -x+1/2,z,-y+1/2
141 -z+1/2,-y,x+1/2
142 -z+1/2,y,-x+1/2
143 z+1/2,-y,-x+1/2
144 z+1/2,y,x+1/2
145 x+1/2,y+1/2,z
146 -x+1/2,-y+1/2,z
147 -x+1/2,y+1/2,-z
148 x+1/2,-y+1/2,-z
149 z+1/2,x+1/2,y
150 z+1/2,-x+1/2,-y
151 -z+1/2,-x+1/2,y
152 -z+1/2,x+1/2,-y
153 y+1/2,z+1/2,x
154 -y+1/2,z+1/2,-x
155 y+1/2,-z+1/2,-x
156 -y+1/2,-z+1/2,x
157 y+1/2,x+1/2,-z
158 -y+1/2,-x+1/2,-z
159 y+1/2,-x+1/2,z
160 -y+1/2,x+1/2,z
161 x+1/2,z+1/2,-y
162 -x+1/2,z+1/2,y
163 -x+1/2,-z+1/2,-y
164 x+1/2,-z+1/2,y
165 z+1/2,y+1/2,-x
166 z+1/2,-y+1/2,x
167 -z+1/2,y+1/2,x
168 -z+1/2,-y+1/2,-x
169 -x+1/2,-y+1/2,-z
170 x+1/2,y+1/2,-z
171 x+1/2,-y+1/2,z
172 -x+1/2,y+1/2,z
173 -z+1/2,-x+1/2,-y
174 -z+1/2,x+1/2,y
175 z+1/2,x+1/2,-y
176 z+1/2,-x+1/2,y
177 -y+1/2,-z+1/2,-x
178 y+1/2,-z+1/2,x
179 -y+1/2,z+1/2,x
180 y+1/2,z+1/2,-x
181 -y+1/2,-x+1/2,z
182 y+1/2,x+1/2,z
183 -y+1/2,x+1/2,-z
184 y+1/2,-x+1/2,-z
185 -x+1/2,-z+1/2,y
186 x+1/2,-z+1/2,-y
187 x+1/2,z+1/2,y
188 -x+1/2,z+1/2,-y
189 -z+1/2,-y+1/2,x
190 -z+1/2,y+1/2,-x
191 z+1/2,-y+1/2,-x
192 z+1/2,y+1/2,x

loop_
_atom_site_label
_atom_site_type_symbol
_atom_site_fract_x
_atom_site_fract_y
_atom_site_fract_z
_atom_site_adp_type
_atom_site_U_iso_or_equiv
_atom_site_site_symmetry_multiplicity
_atom_site_occupancy
_atom_site_calc_flag
Ni1 Ni 0 0 0 Uiso 0.083(2) 4 1 d
N2 N 0.25 0.25 0.25 Uiso 0.118(14) 8 1 d
N1 N 0.1890(7) 0 0 Uani 0.103(4) 24 1 d
O1 O 0.6932(5) 0.1932(5) 0.1932(5) Uani 0.223(4) 32 0.75 d
H1n1 H 0.248814 -0.050236 -0.050236 Uiso 0.1241 96 0.75 d

loop_
_atom_site_aniso_label
_atom_site_aniso_type_symbol
_atom_site_aniso_U_11
_atom_site_aniso_U_22
_atom_site_aniso_U_33
_atom_site_aniso_U_12
_atom_site_aniso_U_13
_atom_site_aniso_U_23
N1 N 0.074(6) 0.118(8) 0.118(8) 0 0 0
O1 O 0.223(8) 0.223(8) 0.223(8) -0.071(5) -0.071(5) -0.071(5)

loop_
_atom_type_symbol
_atom_type_scat_dispersion_real
_atom_type_scat_dispersion_imag
_atom_type_scat_source
H 0.0000 0.0000 'International Tables Vol C tables 4.2.6.8 and 6.1.1.1'
N 0.0329 0.0188 'International Tables Vol C tables 4.2.6.8 and 6.1.1.1'
Ni -3.1187 0.5234 'International Tables Vol C tables 4.2.6.8 and 6.1.1.1'
O 0.0516 0.0335 'International Tables Vol C tables 4.2.6.8 and 6.1.1.1'

loop_
_geom_angle_atom_site_label_1
_geom_angle_atom_site_label_2
_geom_angle_atom_site_label_3
_geom_angle_site_symmetry_1
_geom_angle_site_symmetry_3
_geom_angle
N1 Ni1 N1 . 2_555 180.0(5)
N1 Ni1 N1 . 5_555 90
N1 Ni1 N1 . 6_555 90
N1 Ni1 N1 . 9_555 90
N1 Ni1 N1 . 10_555 90
N1 Ni1 N1 2_555 5_555 90
N1 Ni1 N1 2_555 6_555 90
N1 Ni1 N1 2_555 9_555 90
N1 Ni1 N1 2_555 10_555 90
N1 Ni1 N1 5_555 6_555 180.0(5)
N1 Ni1 N1 5_555 9_555 90
N1 Ni1 N1 5_555 10_555 90
N1 Ni1 N1 6_555 9_555 90
N1 Ni1 N1 6_555 10_555 90
N1 Ni1 N1 9_555 10_555 180.0(5)
O1 N2 O1 61_545 110_565 109.5(4)
O1 N2 O1 61_545 15_565 109.5(4)
O1 N2 O1 61_545 160_545 109.5(4)
O1 N2 O1 110_565 15_565 109.5(4)
O1 N2 O1 110_565 160_545 109.5(4)
O1 N2 O1 15_565 160_545 109.5(4)

loop_
_geom_bond_atom_site_label_1
_geom_bond_atom_site_label_2
_geom_bond_site_symmetry_2
_geom_bond_distance
Ni1 N1 . 2.050(8)
Ni1 N1 2_555 2.050(8)
Ni1 N1 5_555 2.050(8)
Ni1 N1 6_555 2.050(8)
Ni1 N1 9_555 2.050(8)
Ni1 N1 10_555 2.050(8)
N2 O1 61_545 1.068(6)
N2 O1 110_565 1.068(6)
N2 O1 15_565 1.068(6)
N2 O1 160_545 1.068(6)
N1 H1n1 . 0.87
N1 H1n1 4_555 0.87
N1 H1n1 17_555 0.87
N1 H1n1 20_555 0.87
H1n1 H1n1 17_555 0.9416
H1n1 H1n1 20_555 0.9416

loop_
_geom_hbond_atom_site_label_D
_geom_hbond_atom_site_label_H
_geom_hbond_atom_site_label_A
_geom_hbond_site_symmetry_A
_geom_hbond_distance_DH
_geom_hbond_distance_HA
_geom_hbond_distance_DA
_geom_hbond_angle_DHA
N1 H1n1 O1 158_555 0.87 2.42 3.238(7) 157.39
